data_7715693
loop_
_publ_author_name
'Sama, Folasade J.'
'Doyle, Rachel A.'
'Kariuki, Benson M.'
'Pridmore, Natalie E.'
'Sparkes, Hazel A.'
'Wingad, Richard L.'
'Wass, Duncan F.'

_publ_section_title
;
 Backbone-functionalised ruthenium diphosphine complexes for catalytic
 upgrading of ethanol and methanol to iso-butanol.
;
_journal_issue 18
_journal_name_full 'Dalton transactions (Cambridge, England : 2003)'
_journal_page_first 8005
_journal_page_last 8010
_journal_paper_doi 10.1039/d4dt00561a
_journal_volume 53
_journal_year 2024
_chemical_formula_moiety 'C66 H62 Cl2 N2 P4 Ru, 0.84(C6 H5 F), 0.6(C5 H12)'
_chemical_formula_sum 'C74.03 H73.39 Cl2 F0.84 N2 P4 Ru'
_chemical_formula_weight 1302.90
_space_group_crystal_system triclinic
_space_group_IT_number 2
_space_group_name_Hall '-P 1'
_space_group_name_H-M_alt 'P -1'
_atom_sites_solution_hydrogens mixed
_atom_sites_solution_primary dual
_audit_creation_date 2018-04-12
_audit_creation_method
;
Olex2 1.2
(compiled 2018.04.03 svn.r3497 for OlexSys, GUI svn.r5486)
;
_audit_update_record
;
2024-02-23 deposited with the CCDC.	2024-04-02 downloaded from the CCDC.
;
_cell_angle_alpha 86.830(2)
_cell_angle_beta 82.892(2)
_cell_angle_gamma 66.874(2)
_cell_formula_units_Z 1
_cell_length_a 10.3517(3)
_cell_length_b 11.7890(3)
_cell_length_c 14.7461(4)
_cell_measurement_reflns_used 3403
_cell_measurement_temperature 100(2)
_cell_measurement_theta_max 23.86
_cell_measurement_theta_min 2.24
_cell_volume 1642.19(8)
_computing_cell_refinement 'SAINT v8.37A (Bruker, 2015)'
_computing_data_collection 'Bruker Apex suite'
_computing_data_reduction 'SAINT v8.37A (Bruker, 2015)'
_computing_molecular_graphics 'Olex2 (Dolomanov et al., 2009)'
_computing_publication_material 'Olex2 (Dolomanov et al., 2009)'
_computing_structure_refinement 'ShelXL (Sheldrick, 2015)'
_computing_structure_solution 'ShelXT (Sheldrick, 2015)'
_diffrn_ambient_temperature 100(2)
_diffrn_detector 'Bruker area detector'
_diffrn_detector_type 'CCD area detector'
_diffrn_measured_fraction_theta_full 1.000
_diffrn_measured_fraction_theta_max 1.000
_diffrn_measurement_device 'Bruker Apex II kappa CCD area detector'
_diffrn_measurement_device_type 'Bruker APEX-II CCD'
_diffrn_measurement_method '\f and \w scans'
_diffrn_radiation_monochromator graphite
_diffrn_radiation_type MoK\a
_diffrn_radiation_wavelength 0.71073
_diffrn_reflns_av_R_equivalents 0.0738
_diffrn_reflns_av_unetI/netI 0.0666
_diffrn_reflns_Laue_measured_fraction_full 1.000
_diffrn_reflns_Laue_measured_fraction_max 1.000
_diffrn_reflns_limit_h_max 12
_diffrn_reflns_limit_h_min -12
_diffrn_reflns_limit_k_max 14
_diffrn_reflns_limit_k_min -14
_diffrn_reflns_limit_l_max 18
_diffrn_reflns_limit_l_min -18
_diffrn_reflns_number 27125
_diffrn_reflns_point_group_measured_fraction_full 1.000
_diffrn_reflns_point_group_measured_fraction_max 1.000
_diffrn_reflns_theta_full 25.242
_diffrn_reflns_theta_max 26.367
_diffrn_reflns_theta_min 1.878
_diffrn_source 'fine-focus sealed tube'
_diffrn_standards_number 0
_exptl_absorpt_coefficient_mu 0.464
_exptl_absorpt_correction_T_max 0.7456
_exptl_absorpt_correction_T_min 0.5923
_exptl_absorpt_correction_type multi-scan
_exptl_absorpt_process_details
'SADABS-2014/5 (Bruker,2014/5) was used for absorption correction. wR2(int) was 0.0789 before and 0.0597 after correction. The Ratio of minimum to maximum transmission is 0.7944. The \l/2 correction factor is Not present.'
_exptl_crystal_colour orange
_exptl_crystal_colour_primary orange
_exptl_crystal_density_diffrn 1.317
_exptl_crystal_description block
_exptl_crystal_F_000 677
_exptl_crystal_size_max 0.277
_exptl_crystal_size_mid 0.179
_exptl_crystal_size_min 0.168
_refine_diff_density_max 0.794
_refine_diff_density_min -0.828
_refine_diff_density_rms 0.090
_refine_ls_extinction_method none
_refine_ls_goodness_of_fit_ref 1.003
_refine_ls_hydrogen_treatment mixed
_refine_ls_matrix_type full
_refine_ls_number_parameters 476
_refine_ls_number_reflns 6706
_refine_ls_number_restraints 339
_refine_ls_restrained_S_all 0.982
_refine_ls_R_factor_all 0.0668
_refine_ls_R_factor_gt 0.0452
_refine_ls_shift/su_max 0.001
_refine_ls_shift/su_mean 0.000
_refine_ls_structure_factor_coef Fsqd
_refine_ls_weighting_details 'w=1/[\s^2^(Fo^2^)+(0.0602P)^2^+0.9517P] where P=(Fo^2^+2Fc^2^)/3'
_refine_ls_weighting_scheme calc
_refine_ls_wR_factor_gt 0.1082
_refine_ls_wR_factor_ref 0.1190
_reflns_Friedel_coverage 0.000
_reflns_number_gt 5125
_reflns_number_total 6706
_reflns_threshold_expression 'I > 2\s(I)'
_cod_data_source_file d4dt00561a2.cif
_cod_data_source_block 4_SFJ50
_cod_depositor_comments 'Adding full bibliography for 7715692--7715693.cif.'
_cod_database_code 7715693
_shelx_shelxl_version_number 2017/1
_shelx_space_group_comment
;
The symmetry employed for this shelxl refinement is uniquely defined
by the following loop, which should always be used as a source of
symmetry information in preference to the above space-group names.
They are only intended as comments.
;
_shelx_estimated_absorpt_t_max 0.926
_shelx_estimated_absorpt_t_min 0.882
_olex2_refinement_description
;
1. Fixed Uiso
 At 1.2 times of:
  All C(H) groups, All C(H,H) groups
 At 1.5 times of:
  All C(H,H,H) groups
2. Restrained distances
 C35B-C34B = C35A-C34A = C36A-C35A = C36B-C35B = C37A-C36A = C37B-C36B = C38B-
 C37B = C38A-C37A
 1.48 with sigma of 0.01
3. Uiso/Uaniso restraints and constraints
F1 \\sim C34 \\sim C35 \\sim C36 \\sim C37 \\sim C38 \\sim C39 \\sim C34A \\sim
C38A \\sim C36A \\sim C37A \\sim C35A \\sim C37B \\sim C38B \\sim C36B \\sim
C35B \\sim C34B: within 2A with sigma of 0.003 and sigma for terminal atoms of
0.006
Uanis(C35B) = Uanis(C35A)
Uanis(C34B) = Uanis(C34A)
4. Others
 1*[Sof(C34A)+Sof(H34A)+Sof(H34B)+Sof(H34C)+Sof(C38A)+Sof(H38A)+Sof(H38B)+
 Sof(H38C)+Sof(C36A)+Sof(H36A)+Sof(H36B)+Sof(C37A)+Sof(H37A)+Sof(H37B)+
 Sof(C35A)+Sof(H35A)+Sof(H35B)]+1*[Sof(C37B)+Sof(H37C)+Sof(H37D)+Sof(C38B)+
 Sof(H38D)+Sof(H38E)+Sof(H38F)+Sof(C36B)+Sof(H36C)+Sof(H36D)+Sof(C35B)+
 Sof(H35C)+Sof(H35D)+Sof(C34B)+Sof(H34D)+Sof(H34E)+Sof(H34F)]=0.3 with esd of 0
 Sof(C34A)=Sof(H34A)=Sof(H34B)=Sof(H34C)=Sof(C38A)=Sof(H38A)=Sof(H38B)=
 Sof(H38C)=Sof(C36A)=Sof(H36A)=Sof(H36B)=Sof(C37A)=Sof(H37A)=Sof(H37B)=
 Sof(C35A)=Sof(H35A)=Sof(H35B)=FVAR(1)
 Sof(C37B)=Sof(H37C)=Sof(H37D)=Sof(C38B)=Sof(H38D)=Sof(H38E)=Sof(H38F)=
 Sof(C36B)=Sof(H36C)=Sof(H36D)=Sof(C35B)=Sof(H35C)=Sof(H35D)=Sof(C34B)=
 Sof(H34D)=Sof(H34E)=Sof(H34F)=FVAR(2)
 Fixed Sof: F1(0.41936) C34(0.41936) C35(0.41936) H35(0.41936) C36(0.41936)
 H36(0.41936) C37(0.41936) H37(0.41936) C38(0.41936) H38(0.41936) C39(0.41936)
 H39(0.41936)
5.a Ternary CH refined with riding coordinates:
 C13(H13)
5.b Secondary CH2 refined with riding coordinates:
 C14(H14A,H14B), C15(H15A,H15B), C36A(H36A,H36B), C37A(H37A,H37B), C35A(H35A,
 H35B), C37B(H37C,H37D), C36B(H36C,H36D), C35B(H35C,H35D)
5.c Me refined with riding coordinates:
 C38A(H38A,H38B,H38C), C38B(H38D,H38E,H38F), C34B(H34D,H34E,H34F)
5.d Aromatic/amide H refined with riding coordinates:
 C27(H27), C12(H12), C29(H29), C23(H23), C8(H8), C11(H11), C31(H31), C5(H5),
 C30(H30), C2(H2), C33(H33), C3(H3), C24(H24), C4(H4), C6(H6), C32(H32),
 C26(H26), C25(H25), C17(H17), C10(H10), C9(H9), C20(H20), C18(H18), C19(H19),
 C21(H21), C35(H35), C36(H36), C37(H37), C38(H38), C39(H39)
5.e Fitted hexagon refined as free rotating group:
 C34(C35,C36,C37,C38,C39)
5.f Idealised Me refined as rotating group:
 C34A(H34A,H34B,H34C)
;
_olex2_submission_special_instructions 'No special instructions were received'

loop_
_space_group_symop_operation_xyz
'x, y, z'
'-x, -y, -z'

loop_
_atom_site_label
_atom_site_type_symbol
_atom_site_fract_x
_atom_site_fract_y
_atom_site_fract_z
_atom_site_U_iso_or_equiv
_atom_site_adp_type
_atom_site_occupancy
_atom_site_site_symmetry_order
_atom_site_calc_flag
_atom_site_refinement_flags_posn
_atom_site_refinement_flags_adp
_atom_site_refinement_flags_occupancy
_atom_site_disorder_assembly
_atom_site_disorder_group
Ru1 Ru 0.500000 0.500000 1.000000 0.01351(11) Uani 1 2 d S T P . .
Cl1 Cl 0.31863(8) 0.49109(7) 0.91428(5) 0.01810(18) Uani 1 1 d . . . . .
P1 P 0.64457(9) 0.41580(7) 0.86266(5) 0.01527(19) Uani 1 1 d . . . . .
P2 P 0.50593(9) 0.66114(7) 0.90238(5) 0.01518(19) Uani 1 1 d . . . . .
N1 N 0.6309(3) 0.5181(3) 0.63597(18) 0.0207(6) Uani 1 1 d . . . . .
C28 C 0.6314(4) 0.7284(3) 0.9205(2) 0.0187(7) Uani 1 1 d . . . . .
C27 C 0.2188(4) 0.8184(3) 0.9052(2) 0.0235(8) Uani 1 1 d . . . . .
H27 H 0.199904 0.759692 0.945572 0.028 Uiso 1 1 calc R . . . .
C12 C 0.5272(4) 0.3078(3) 0.7447(2) 0.0204(7) Uani 1 1 d . . . . .
H12 H 0.467404 0.389107 0.728713 0.024 Uiso 1 1 calc R . . . .
C29 C 0.7685(4) 0.6953(3) 0.8770(2) 0.0222(7) Uani 1 1 d . . . . .
H29 H 0.801571 0.636794 0.828949 0.027 Uiso 1 1 calc R . . . .
C1 C 0.8343(4) 0.3769(3) 0.8359(2) 0.0195(7) Uani 1 1 d . . . . .
C23 C 0.3822(4) 0.8879(3) 0.8132(2) 0.0215(7) Uani 1 1 d . . . . .
H23 H 0.476296 0.876518 0.790134 0.026 Uiso 1 1 calc R . . . .
C7 C 0.6252(4) 0.2896(3) 0.8065(2) 0.0184(7) Uani 1 1 d . . . . .
C22 C 0.3582(4) 0.7985(3) 0.8717(2) 0.0178(7) Uani 1 1 d . . . . .
C8 C 0.7106(4) 0.1693(3) 0.8304(2) 0.0266(8) Uani 1 1 d . . . . .
H8 H 0.777568 0.155784 0.872641 0.032 Uiso 1 1 calc R . . . .
C11 C 0.5171(4) 0.2068(3) 0.7064(2) 0.0277(8) Uani 1 1 d . . . . .
H11 H 0.451043 0.219473 0.663633 0.033 Uiso 1 1 calc R . . . .
C31 C 0.8098(4) 0.8329(3) 0.9740(3) 0.0289(9) Uani 1 1 d . . . . .
H31 H 0.870674 0.868024 0.992469 0.035 Uiso 1 1 calc R . . . .
C5 C 1.0397(4) 0.3224(3) 0.7230(2) 0.0275(8) Uani 1 1 d . . . . .
H5 H 1.083244 0.297123 0.662901 0.033 Uiso 1 1 calc R . . . .
C30 C 0.8573(4) 0.7477(3) 0.9038(2) 0.0278(8) Uani 1 1 d . . . . .
H30 H 0.950520 0.724925 0.873867 0.033 Uiso 1 1 calc R . . . .
C13 C 0.5641(4) 0.5631(3) 0.7985(2) 0.0167(7) Uani 1 1 d . . . . .
H13 H 0.474636 0.560724 0.781495 0.020 Uiso 1 1 calc R . . . .
C2 C 0.9144(4) 0.3943(3) 0.8984(2) 0.0220(8) Uani 1 1 d . . . . .
H2 H 0.872899 0.417804 0.959168 0.026 Uiso 1 1 calc R . . . .
C33 C 0.5862(4) 0.8148(3) 0.9908(2) 0.0238(8) Uani 1 1 d . . . . .
H33 H 0.493125 0.838087 1.021127 0.029 Uiso 1 1 calc R . . . .
C3 C 1.0542(4) 0.3779(3) 0.8735(3) 0.0261(8) Uani 1 1 d . . . . .
H3 H 1.106903 0.391583 0.916974 0.031 Uiso 1 1 calc R . . . .
C24 C 0.2699(4) 0.9932(3) 0.7884(2) 0.0261(8) Uani 1 1 d . . . . .
H24 H 0.287585 1.052712 0.748416 0.031 Uiso 1 1 calc R . . . .
C4 C 1.1173(4) 0.3419(3) 0.7864(2) 0.0251(8) Uani 1 1 d . . . . .
H4 H 1.213203 0.330435 0.769735 0.030 Uiso 1 1 calc R . . . .
C6 C 0.8988(4) 0.3394(3) 0.7464(2) 0.0225(8) Uani 1 1 d . . . . .
H6 H 0.846437 0.326020 0.702523 0.027 Uiso 1 1 calc R . . . .
C32 C 0.6736(4) 0.8667(3) 1.0169(2) 0.0279(8) Uani 1 1 d . . . . .
H32 H 0.640491 0.925856 1.064494 0.033 Uiso 1 1 calc R . . . .
C16 C 0.7169(4) 0.4465(3) 0.4775(2) 0.0242(8) Uani 1 1 d . . . . .
C26 C 0.1073(4) 0.9235(3) 0.8800(3) 0.0277(8) Uani 1 1 d . . . . .
H26 H 0.012852 0.935485 0.902530 0.033 Uiso 1 1 calc R . . . .
C25 C 0.1333(4) 1.0105(3) 0.8222(2) 0.0267(8) Uani 1 1 d . . . . .
H25 H 0.056727 1.082445 0.805821 0.032 Uiso 1 1 calc R . . . .
C17 C 0.6821(4) 0.3450(3) 0.4962(3) 0.0302(9) Uani 1 1 d . . . . .
H17 H 0.649240 0.329997 0.556960 0.036 Uiso 1 1 calc R . . . .
C14 C 0.6335(4) 0.5951(3) 0.7091(2) 0.0204(7) Uani 1 1 d . . . . .
H14A H 0.582448 0.683128 0.693855 0.024 Uiso 1 1 calc R . . . .
H14B H 0.732518 0.581598 0.715837 0.024 Uiso 1 1 calc R . . . .
C10 C 0.6026(4) 0.0876(3) 0.7301(3) 0.0320(9) Uani 1 1 d . . . . .
H10 H 0.595559 0.019017 0.703396 0.038 Uiso 1 1 calc R . . . .
C9 C 0.6977(5) 0.0691(3) 0.7924(3) 0.0346(10) Uani 1 1 d . . . . .
H9 H 0.754884 -0.012454 0.809672 0.042 Uiso 1 1 calc R . . . .
C20 C 0.7762(4) 0.3867(4) 0.3185(2) 0.0366(10) Uani 1 1 d . . . . .
H20 H 0.808596 0.401275 0.257634 0.044 Uiso 1 1 calc R . . . .
C15 C 0.7088(4) 0.5346(3) 0.5508(2) 0.0273(8) Uani 1 1 d . . . . .
H15A H 0.805764 0.521859 0.562182 0.033 Uiso 1 1 calc R . . . .
H15B H 0.662348 0.620309 0.528638 0.033 Uiso 1 1 calc R . . . .
C18 C 0.6948(5) 0.2645(4) 0.4266(3) 0.0373(10) Uani 1 1 d . . . . .
H18 H 0.670044 0.195356 0.440255 0.045 Uiso 1 1 calc R . . . .
C19 C 0.7429(5) 0.2845(4) 0.3381(3) 0.0388(10) Uani 1 1 d . . . . .
H19 H 0.753137 0.228707 0.291018 0.047 Uiso 1 1 calc R . . . .
C21 C 0.7627(4) 0.4676(4) 0.3868(2) 0.0310(9) Uani 1 1 d . . . . .
H21 H 0.784594 0.538082 0.372256 0.037 Uiso 1 1 calc R . . . .
F1 F 0.5754(10) 0.8681(8) 0.5586(6) 0.0849(14) Uani 0.4194 1 d . U . A 1
C34 C 0.7020(9) 0.8663(10) 0.5313(7) 0.0769(13) Uani 0.4194 1 d . U . A 1
C35 C 0.7170(9) 0.9358(8) 0.4545(7) 0.0760(14) Uani 0.4194 1 d G U . A 1
H35 H 0.637879 0.980385 0.422300 0.091 Uiso 0.4194 1 calc R . . A 1
C36 C 0.8478(11) 0.9402(8) 0.4248(6) 0.0748(15) Uani 0.4194 1 d G U . A 1
H36 H 0.857990 0.987746 0.372281 0.090 Uiso 0.4194 1 calc R . . A 1
C37 C 0.9635(9) 0.8751(9) 0.4718(7) 0.0748(14) Uani 0.4194 1 d G U . A 1
H37 H 1.052884 0.878048 0.451538 0.090 Uiso 0.4194 1 calc R . . A 1
C38 C 0.9485(9) 0.8055(9) 0.5486(7) 0.0750(14) Uani 0.4194 1 d G U . A 1
H38 H 1.027669 0.760988 0.580816 0.090 Uiso 0.4194 1 calc R . . A 1
C39 C 0.8178(11) 0.8011(9) 0.5784(6) 0.0751(15) Uani 0.4194 1 d G U . A 1
H39 H 0.807558 0.753625 0.630837 0.090 Uiso 0.4194 1 calc R . . A 1
C34A C 0.506(3) 1.027(3) 0.483(4) 0.0769(17) Uani 0.204(2) 1 d D U . A -1
H34A H 0.508097 1.050077 0.418638 0.115 Uiso 0.204(2) 1 calc GR . . A -1
H34B H 0.487663 1.098633 0.520749 0.115 Uiso 0.204(2) 1 calc GR . . A -1
H34C H 0.430247 0.996151 0.499655 0.115 Uiso 0.204(2) 1 calc GR . . A -1
C38A C 0.955(3) 0.975(2) 0.531(2) 0.074(2) Uani 0.204(2) 1 d D U . A -1
H38A H 1.049508 0.972825 0.509516 0.111 Uiso 0.204(2) 1 calc R . . A -1
H38B H 0.883566 1.053840 0.512814 0.111 Uiso 0.204(2) 1 calc R . . A -1
H38C H 0.945088 0.966816 0.597542 0.111 Uiso 0.204(2) 1 calc R . . A -1
C36A C 0.792(2) 0.882(3) 0.524(2) 0.0758(13) Uani 0.204(2) 1 d D U . A -1
H36A H 0.777773 0.922392 0.583785 0.091 Uiso 0.204(2) 1 calc R . . A -1
H36B H 0.808988 0.794693 0.540458 0.091 Uiso 0.204(2) 1 calc R . . A -1
C37A C 0.935(3) 0.872(3) 0.489(2) 0.0748(14) Uani 0.204(2) 1 d D U . A -1
H37A H 0.944480 0.879162 0.421774 0.090 Uiso 0.204(2) 1 calc R . . A -1
H37B H 1.006321 0.791686 0.506942 0.090 Uiso 0.204(2) 1 calc R . . A -1
C35A C 0.644(3) 0.928(3) 0.501(3) 0.0778(12) Uani 0.204(2) 1 d D U . A -1
H35A H 0.662640 0.881885 0.442966 0.093 Uiso 0.204(2) 1 calc R . . A -1
H35B H 0.607709 0.879389 0.545966 0.093 Uiso 0.204(2) 1 calc R . . A -1
H1 H 0.545(4) 0.533(3) 0.628(2) 0.021(10) Uiso 1 1 d . . . . .
C37B C 0.888(6) 0.803(5) 0.531(3) 0.0751(14) Uani 0.096(2) 1 d D U . B -2
H37C H 0.882270 0.731345 0.501854 0.090 Uiso 0.096(2) 1 calc R . . B -2
H37D H 0.982220 0.803990 0.510965 0.090 Uiso 0.096(2) 1 calc R . . B -2
C38B C 0.872(7) 0.788(6) 0.631(3) 0.073(3) Uani 0.096(2) 1 d D U . B -2
H38D H 0.946239 0.710762 0.648968 0.110 Uiso 0.096(2) 1 calc R . . B -2
H38E H 0.878933 0.857477 0.660219 0.110 Uiso 0.096(2) 1 calc R . . B -2
H38F H 0.779063 0.784889 0.651115 0.110 Uiso 0.096(2) 1 calc R . . B -2
C36B C 0.777(6) 0.918(5) 0.501(6) 0.0757(13) Uani 0.096(2) 1 d D U . B -2
H36C H 0.746563 0.981182 0.549154 0.091 Uiso 0.096(2) 1 calc R . . B -2
H36D H 0.814358 0.950665 0.444855 0.091 Uiso 0.096(2) 1 calc R . . B -2
C35B C 0.657(6) 0.888(5) 0.482(6) 0.0778(12) Uani 0.096(2) 1 d D U . B -2
H35C H 0.625647 0.846279 0.535675 0.093 Uiso 0.096(2) 1 calc R . . B -2
H35D H 0.682057 0.834305 0.428139 0.093 Uiso 0.096(2) 1 calc R . . B -2
C34B C 0.548(7) 1.011(6) 0.466(6) 0.0769(17) Uani 0.096(2) 1 d D U . B -2
H34D H 0.461850 1.002935 0.452510 0.115 Uiso 0.096(2) 1 calc R . . B -2
H34E H 0.527230 1.062404 0.520135 0.115 Uiso 0.096(2) 1 calc R . . B -2
H34F H 0.583148 1.050535 0.413537 0.115 Uiso 0.096(2) 1 calc R . . B -2

loop_
_atom_site_aniso_label
_atom_site_aniso_U_11
_atom_site_aniso_U_22
_atom_site_aniso_U_33
_atom_site_aniso_U_23
_atom_site_aniso_U_13
_atom_site_aniso_U_12
Ru1 0.0161(2) 0.0148(2) 0.01285(19) -0.00262(14) -0.00060(14) -0.00939(16)
Cl1 0.0195(4) 0.0226(4) 0.0171(4) -0.0025(3) -0.0020(3) -0.0132(3)
P1 0.0173(4) 0.0163(4) 0.0147(4) -0.0029(3) 0.0005(3) -0.0095(4)
P2 0.0184(4) 0.0155(4) 0.0143(4) -0.0028(3) 0.0001(3) -0.0097(4)
N1 0.0246(17) 0.0281(16) 0.0149(14) -0.0078(12) 0.0030(12) -0.0166(14)
C28 0.0244(19) 0.0170(17) 0.0182(16) 0.0003(13) -0.0018(14) -0.0119(15)
C27 0.028(2) 0.0234(18) 0.0227(18) -0.0029(14) 0.0028(15) -0.0144(16)
C12 0.0199(18) 0.0213(17) 0.0223(17) -0.0053(14) 0.0017(14) -0.0109(15)
C29 0.0236(19) 0.0236(18) 0.0218(17) -0.0008(14) 0.0007(14) -0.0126(15)
C1 0.0204(18) 0.0158(16) 0.0222(17) 0.0002(13) 0.0013(14) -0.0083(14)
C23 0.0261(19) 0.0163(17) 0.0225(17) -0.0017(14) -0.0001(15) -0.0091(15)
C7 0.0201(18) 0.0181(17) 0.0180(16) -0.0048(13) 0.0054(13) -0.0101(14)
C22 0.0228(18) 0.0165(16) 0.0169(16) -0.0076(13) -0.0006(14) -0.0103(14)
C8 0.033(2) 0.0211(18) 0.0257(19) -0.0017(15) -0.0045(16) -0.0107(16)
C11 0.028(2) 0.033(2) 0.0293(19) -0.0117(16) 0.0025(16) -0.0199(18)
C31 0.035(2) 0.029(2) 0.034(2) 0.0020(16) -0.0105(17) -0.0231(18)
C5 0.024(2) 0.029(2) 0.0252(19) 0.0009(16) 0.0052(16) -0.0083(17)
C30 0.024(2) 0.034(2) 0.032(2) 0.0029(17) -0.0045(16) -0.0195(18)
C13 0.0204(17) 0.0179(16) 0.0166(16) -0.0047(13) 0.0006(13) -0.0125(14)
C2 0.0219(19) 0.0234(18) 0.0227(17) -0.0002(14) 0.0013(14) -0.0121(15)
C33 0.0241(19) 0.0226(18) 0.0283(19) -0.0066(15) 0.0007(15) -0.0131(16)
C3 0.0198(19) 0.028(2) 0.034(2) 0.0038(16) -0.0071(16) -0.0125(16)
C24 0.031(2) 0.0204(18) 0.0278(19) 0.0005(15) 0.0000(16) -0.0116(16)
C4 0.0163(18) 0.0225(18) 0.034(2) 0.0045(16) 0.0015(15) -0.0069(15)
C6 0.0231(19) 0.0205(18) 0.0204(17) -0.0019(14) 0.0002(14) -0.0054(15)
C32 0.035(2) 0.0242(19) 0.029(2) -0.0064(16) -0.0071(17) -0.0140(17)
C16 0.027(2) 0.0276(19) 0.0167(17) -0.0042(14) 0.0009(14) -0.0102(16)
C26 0.0206(19) 0.0252(19) 0.035(2) -0.0025(16) 0.0028(16) -0.0084(16)
C25 0.023(2) 0.0223(18) 0.0299(19) -0.0006(15) -0.0031(15) -0.0035(16)
C17 0.035(2) 0.034(2) 0.0240(19) -0.0070(16) 0.0011(16) -0.0162(18)
C14 0.029(2) 0.0203(17) 0.0147(16) -0.0039(13) 0.0004(14) -0.0126(15)
C10 0.041(2) 0.026(2) 0.037(2) -0.0126(17) 0.0024(18) -0.0218(19)
C9 0.049(3) 0.0195(19) 0.036(2) -0.0060(16) 0.0006(19) -0.0148(19)
C20 0.037(2) 0.047(3) 0.0157(18) -0.0061(17) -0.0012(17) -0.005(2)
C15 0.040(2) 0.0267(19) 0.0185(17) -0.0019(15) 0.0027(16) -0.0182(18)
C18 0.043(3) 0.037(2) 0.036(2) -0.0122(18) -0.0061(19) -0.018(2)
C19 0.040(3) 0.045(3) 0.026(2) -0.0164(19) -0.0094(18) -0.007(2)
C21 0.038(2) 0.032(2) 0.0195(18) 0.0005(16) 0.0010(16) -0.0113(18)
F1 0.077(3) 0.068(2) 0.108(3) -0.007(2) -0.014(2) -0.024(2)
C34 0.072(2) 0.060(2) 0.102(3) -0.008(2) -0.017(2) -0.026(2)
C35 0.071(2) 0.059(2) 0.101(3) -0.008(2) -0.017(2) -0.026(2)
C36 0.071(3) 0.058(2) 0.100(3) -0.009(2) -0.018(2) -0.026(2)
C37 0.070(3) 0.058(2) 0.099(3) -0.008(2) -0.019(2) -0.025(2)
C38 0.071(3) 0.058(2) 0.100(3) -0.008(2) -0.018(2) -0.025(2)
C39 0.072(3) 0.057(2) 0.100(3) -0.008(2) -0.018(2) -0.026(2)
C34A 0.072(3) 0.060(3) 0.101(3) -0.008(2) -0.018(3) -0.026(2)
C38A 0.069(3) 0.057(3) 0.099(3) -0.009(3) -0.020(3) -0.024(3)
C36A 0.071(2) 0.059(2) 0.101(3) -0.008(2) -0.018(2) -0.026(2)
C37A 0.070(3) 0.058(2) 0.099(3) -0.008(2) -0.019(2) -0.025(2)
C35A 0.073(2) 0.061(2) 0.102(2) -0.0079(19) -0.017(2) -0.0255(19)
C37B 0.071(3) 0.058(2) 0.100(3) -0.008(2) -0.018(2) -0.026(2)
C38B 0.069(4) 0.056(4) 0.100(4) -0.010(4) -0.019(4) -0.027(4)
C36B 0.071(2) 0.059(2) 0.100(3) -0.008(2) -0.018(2) -0.026(2)
C35B 0.073(2) 0.061(2) 0.102(2) -0.0079(19) -0.017(2) -0.0255(19)
C34B 0.072(3) 0.060(3) 0.101(3) -0.008(2) -0.018(3) -0.026(2)

loop_
_atom_type_symbol
_atom_type_description
_atom_type_scat_dispersion_real
_atom_type_scat_dispersion_imag
_atom_type_scat_source
C C 0.0033 0.0016 'International Tables Vol C Tables 4.2.6.8 and 6.1.1.4'
H H 0.0000 0.0000 'International Tables Vol C Tables 4.2.6.8 and 6.1.1.4'
Cl Cl 0.1484 0.1585 'International Tables Vol C Tables 4.2.6.8 and 6.1.1.4'
F F 0.0171 0.0103 'International Tables Vol C Tables 4.2.6.8 and 6.1.1.4'
N N 0.0061 0.0033 'International Tables Vol C Tables 4.2.6.8 and 6.1.1.4'
P P 0.1023 0.0942 'International Tables Vol C Tables 4.2.6.8 and 6.1.1.4'
Ru Ru -1.2594 0.8363 'International Tables Vol C Tables 4.2.6.8 and 6.1.1.4'

loop_
_geom_angle_atom_site_label_1
_geom_angle_atom_site_label_2
_geom_angle_atom_site_label_3
_geom_angle
_geom_angle_site_symmetry_1
_geom_angle_site_symmetry_3
_geom_angle_publ_flag
Cl1 Ru1 Cl1 180.0 . 2_667 ?
P1 Ru1 Cl1 98.41(3) 2_667 . ?
P1 Ru1 Cl1 81.59(3) 2_667 2_667 ?
P1 Ru1 Cl1 98.41(3) . 2_667 ?
P1 Ru1 Cl1 81.59(3) . . ?
P1 Ru1 P1 180.00(4) 2_667 . ?
P2 Ru1 Cl1 93.05(3) 2_667 . ?
P2 Ru1 Cl1 86.95(3) . . ?
P2 Ru1 Cl1 93.05(3) . 2_667 ?
P2 Ru1 Cl1 86.95(3) 2_667 2_667 ?
P2 Ru1 P1 71.06(3) 2_667 2_667 ?
P2 Ru1 P1 108.94(3) 2_667 . ?
P2 Ru1 P1 108.94(3) . 2_667 ?
P2 Ru1 P1 71.06(3) . . ?
P2 Ru1 P2 180.0 2_667 . ?
C1 P1 Ru1 127.92(11) . . ?
C1 P1 C7 100.91(15) . . ?
C1 P1 C13 103.09(15) . . ?
C7 P1 Ru1 119.91(10) . . ?
C7 P1 C13 110.13(15) . . ?
C13 P1 Ru1 92.37(10) . . ?
C28 P2 Ru1 116.98(11) . . ?
C28 P2 C22 100.31(15) . . ?
C28 P2 C13 111.77(15) . . ?
C22 P2 Ru1 128.14(11) . . ?
C22 P2 C13 104.95(15) . . ?
C13 P2 Ru1 93.70(10) . . ?
C14 N1 H1 110(2) . . ?
C15 N1 C14 112.7(3) . . ?
C15 N1 H1 110(2) . . ?
C29 C28 P2 126.7(3) . . ?
C29 C28 C33 118.4(3) . . ?
C33 C28 P2 114.7(3) . . ?
C22 C27 H27 119.7 . . ?
C26 C27 H27 119.7 . . ?
C26 C27 C22 120.5(3) . . ?
C7 C12 H12 120.0 . . ?
C11 C12 H12 120.0 . . ?
C11 C12 C7 119.9(3) . . ?
C28 C29 H29 119.9 . . ?
C30 C29 C28 120.2(3) . . ?
C30 C29 H29 119.9 . . ?
C2 C1 P1 121.7(2) . . ?
C2 C1 C6 118.7(3) . . ?
C6 C1 P1 119.3(3) . . ?
C22 C23 H23 119.5 . . ?
C24 C23 H23 119.5 . . ?
C24 C23 C22 120.9(3) . . ?
C12 C7 P1 123.5(3) . . ?
C12 C7 C8 119.2(3) . . ?
C8 C7 P1 117.3(3) . . ?
C27 C22 P2 121.5(3) . . ?
C27 C22 C23 118.2(3) . . ?
C23 C22 P2 120.3(3) . . ?
C7 C8 H8 119.9 . . ?
C9 C8 C7 120.1(4) . . ?
C9 C8 H8 119.9 . . ?
C12 C11 H11 119.7 . . ?
C10 C11 C12 120.5(4) . . ?
C10 C11 H11 119.7 . . ?
C30 C31 H31 120.1 . . ?
C32 C31 H31 120.1 . . ?
C32 C31 C30 119.8(3) . . ?
C4 C5 H5 119.6 . . ?
C4 C5 C6 120.9(3) . . ?
C6 C5 H5 119.6 . . ?
C29 C30 H30 119.9 . . ?
C31 C30 C29 120.2(3) . . ?
C31 C30 H30 119.9 . . ?
P1 C13 H13 103.9 . . ?
P2 C13 P1 94.44(15) . . ?
P2 C13 H13 103.9 . . ?
C14 C13 P1 123.7(2) . . ?
C14 C13 P2 124.3(2) . . ?
C14 C13 H13 103.9 . . ?
C1 C2 H2 119.5 . . ?
C3 C2 C1 120.9(3) . . ?
C3 C2 H2 119.5 . . ?
C28 C33 H33 119.3 . . ?
C32 C33 C28 121.3(3) . . ?
C32 C33 H33 119.3 . . ?
C2 C3 H3 119.7 . . ?
C4 C3 C2 120.6(3) . . ?
C4 C3 H3 119.7 . . ?
C23 C24 H24 120.1 . . ?
C25 C24 C23 119.8(3) . . ?
C25 C24 H24 120.1 . . ?
C5 C4 H4 120.3 . . ?
C3 C4 C5 119.5(3) . . ?
C3 C4 H4 120.3 . . ?
C1 C6 H6 120.3 . . ?
C5 C6 C1 119.5(3) . . ?
C5 C6 H6 120.3 . . ?
C31 C32 H32 120.0 . . ?
C33 C32 C31 120.0(3) . . ?
C33 C32 H32 120.0 . . ?
C17 C16 C15 122.6(3) . . ?
C17 C16 C21 118.5(3) . . ?
C21 C16 C15 118.9(3) . . ?
C27 C26 H26 119.8 . . ?
C25 C26 C27 120.4(3) . . ?
C25 C26 H26 119.8 . . ?
C24 C25 C26 120.2(3) . . ?
C24 C25 H25 119.9 . . ?
C26 C25 H25 119.9 . . ?
C16 C17 H17 119.7 . . ?
C16 C17 C18 120.5(4) . . ?
C18 C17 H17 119.7 . . ?
N1 C14 C13 109.8(3) . . ?
N1 C14 H14A 109.7 . . ?
N1 C14 H14B 109.7 . . ?
C13 C14 H14A 109.7 . . ?
C13 C14 H14B 109.7 . . ?
H14A C14 H14B 108.2 . . ?
C11 C10 H10 120.1 . . ?
C9 C10 C11 119.8(3) . . ?
C9 C10 H10 120.1 . . ?
C8 C9 H9 119.8 . . ?
C10 C9 C8 120.4(4) . . ?
C10 C9 H9 119.8 . . ?
C19 C20 H20 119.7 . . ?
C21 C20 H20 119.7 . . ?
C21 C20 C19 120.7(4) . . ?
N1 C15 C16 112.5(3) . . ?
N1 C15 H15A 109.1 . . ?
N1 C15 H15B 109.1 . . ?
C16 C15 H15A 109.1 . . ?
C16 C15 H15B 109.1 . . ?
H15A C15 H15B 107.8 . . ?
C17 C18 H18 119.7 . . ?
C19 C18 C17 120.5(4) . . ?
C19 C18 H18 119.7 . . ?
C20 C19 H19 120.3 . . ?
C18 C19 C20 119.3(4) . . ?
C18 C19 H19 120.3 . . ?
C16 C21 H21 119.8 . . ?
C20 C21 C16 120.5(4) . . ?
C20 C21 H21 119.8 . . ?
C34 F1 C35A 38.3(10) . . ?
F1 C34 C35 117.9(9) . . ?
F1 C34 C39 122.1(9) . . ?
C35 C34 C39 120.0 . . ?
C36A C34 F1 164(3) . . ?
C36A C34 C35 65.9(18) . . ?
C36A C34 C39 55.9(17) . . ?
C35A C34 F1 75(2) . . ?
C35A C34 C35 45(2) . . ?
C35A C34 C39 158(2) . . ?
C35A C34 C36A 104(2) . . ?
C34 C35 H35 120.0 . . ?
C34 C35 C36 120.0 . . ?
C34 C35 C34A 83.5(13) . . ?
C36 C35 H35 120.0 . . ?
C36 C35 C34A 148.7(12) . . ?
C34A C35 H35 42.1 . . ?
C36A C35 C34 43.1(12) . . ?
C36A C35 H35 159.6 . . ?
C36A C35 C36 78.0(12) . . ?
C36A C35 C34A 117(2) . . ?
C35A C35 C34 39.4(16) . . ?
C35A C35 H35 82.5 . . ?
C35A C35 C36 154.7(19) . . ?
C35A C35 C34A 44.2(17) . . ?
C35A C35 C36A 78.1(18) . . ?
C35 C36 H36 120.0 . . ?
C35 C36 C37 120.0 . . ?
C35 C36 C36A 49.8(8) . . ?
C37 C36 H36 120.0 . . ?
C37 C36 C36A 70.9(8) . . ?
C36A C36 H36 166.7 . . ?
C37A C36 C35 104.7(11) . . ?
C37A C36 H36 135.2 . . ?
C37A C36 C37 15.6(11) . . ?
C37A C36 C36A 55.3(10) . . ?
C36 C37 H37 120.0 . . ?
C36 C37 C38 120.0 . . ?
C36 C37 C38A 98.5(13) . . ?
C36 C37 C36A 63.0(10) . . ?
C38 C37 H37 120.0 . . ?
C38 C37 C38A 90.2(13) . . ?
C38 C37 C36A 57.5(9) . . ?
C38A C37 H37 81.3 . . ?
C38A C37 C36A 91.1(17) . . ?
C36A C37 H37 172.1 . . ?
C37 C38 H38 120.0 . . ?
C37 C38 C38A 46.6(10) . . ?
C37 C38 C36A 75.1(11) . . ?
C39 C38 C37 120.0 . . ?
C39 C38 H38 120.0 . . ?
C39 C38 C38A 116.9(10) . . ?
C39 C38 C36A 45.7(11) . . ?
C38A C38 H38 103.6 . . ?
C36A C38 H38 162.9 . . ?
C36A C38 C38A 80.6(14) . . ?
C37A C38 C37 12.4(14) . . ?
C37A C38 H38 131.7 . . ?
C37A C38 C39 108.2(14) . . ?
C37A C38 C38A 46.0(13) . . ?
C37A C38 C36A 62.8(11) . . ?
C34 C39 H39 120.0 . . ?
C38 C39 C34 120.0 . . ?
C38 C39 H39 120.0 . . ?
C36A C39 C34 45.2(12) . . ?
C36A C39 C38 76.3(12) . . ?
C36A C39 H39 160.3 . . ?
C35 C34A H34A 84.7 . . ?
C35 C34A H34B 108.8 . . ?
C35 C34A H34C 131.2 . . ?
H34A C34A H34B 109.5 . . ?
H34A C34A H34C 109.5 . . ?
H34B C34A H34C 109.5 . . ?
C35A C34A C35 27.5(17) . . ?
C35A C34A H34A 109.5 . . ?
C35A C34A H34B 109.5 . . ?
C35A C34A H34C 109.5 . . ?
C37 C38A C38 43.3(7) . . ?
C37 C38A H38A 95.9 . . ?
C37 C38A H38B 110.5 . . ?
C37 C38A H38C 120.9 . . ?
C37 C38A C37A 14.7(11) . . ?
C38 C38A H38A 113.5 . . ?
C38 C38A H38B 130.8 . . ?
C38 C38A H38C 77.7 . . ?
H38A C38A H38B 109.5 . . ?
H38A C38A H38C 109.5 . . ?
H38B C38A H38C 109.5 . . ?
C37A C38A C38 33.0(16) . . ?
C37A C38A H38A 109.5 . . ?
C37A C38A H38B 109.5 . . ?
C37A C38A H38C 109.5 . . ?
C34 C36A C35 70.9(16) . . ?
C34 C36A C36 122(3) . . ?
C34 C36A C37 158(3) . . ?
C34 C36A C38 135(3) . . ?
C34 C36A C39 79(2) . . ?
C34 C36A H36A 97.9 . . ?
C34 C36A H36B 68.1 . . ?
C34 C36A C37A 160(4) . . ?
C34 C36A C35A 35.3(16) . . ?
C35 C36A C36 52.2(11) . . ?
C35 C36A C37 97.8(19) . . ?
C35 C36A C38 142(2) . . ?
C35 C36A H36A 123.3 . . ?
C35 C36A H36B 119.8 . . ?
C35 C36A C37A 103(3) . . ?
C35 C36A C35A 40.2(18) . . ?
C36 C36A C37 46.1(7) . . ?
C36 C36A H36A 121.3 . . ?
C36 C36A H36B 128.5 . . ?
C37 C36A H36A 104.4 . . ?
C37 C36A H36B 103.7 . . ?
C38 C36A C36 93.1(14) . . ?
C38 C36A C37 47.4(7) . . ?
C38 C36A H36A 84.8 . . ?
C38 C36A H36B 67.5 . . ?
C39 C36A C35 146(3) . . ?
C39 C36A C36 147(2) . . ?
C39 C36A C37 104.8(15) . . ?
C39 C36A C38 58.0(11) . . ?
C39 C36A H36A 75.1 . . ?
C39 C36A H36B 30.2 . . ?
C39 C36A C37A 101(2) . . ?
C39 C36A C35A 114(2) . . ?
H36A C36A H36B 104.5 . . ?
C37A C36A C36 50.8(18) . . ?
C37A C36A C37 4.8(15) . . ?
C37A C36A C38 42.9(16) . . ?
C37A C36A H36A 101.3 . . ?
C37A C36A H36B 101.3 . . ?
C37A C36A C35A 143(3) . . ?
C35A C36A C36 92(2) . . ?
C35A C36A C37 138(3) . . ?
C35A C36A C38 168(3) . . ?
C35A C36A H36A 101.3 . . ?
C35A C36A H36B 101.3 . . ?
C36 C37A C38A 98(2) . . ?
C36 C37A C36A 74(2) . . ?
C36 C37A H37A 44.6 . . ?
C36 C37A H37B 147.8 . . ?
C38 C37A C36 146(2) . . ?
C38 C37A C38A 101(3) . . ?
C38 C37A C36A 74.3(18) . . ?
C38 C37A H37A 144.6 . . ?
C38 C37A H37B 42.6 . . ?
C38A C37A H37A 110.5 . . ?
C38A C37A H37B 110.5 . . ?
C36A C37A C38A 106(2) . . ?
C36A C37A H37A 110.5 . . ?
C36A C37A H37B 110.5 . . ?
H37A C37A H37B 108.7 . . ?
F1 C35A C34A 90(2) . . ?
F1 C35A C36A 106(3) . . ?
F1 C35A H35A 101.9 . . ?
F1 C35A H35B 8.2 . . ?
C34 C35A F1 67(3) . . ?
C34 C35A C35 96(2) . . ?
C34 C35A C34A 155(4) . . ?
C34 C35A C36A 40.9(16) . . ?
C34 C35A H35A 95.8 . . ?
C34 C35A H35B 58.8 . . ?
C35 C35A F1 157(3) . . ?
C35 C35A C34A 108(3) . . ?
C35 C35A C36A 61.8(19) . . ?
C35 C35A H35A 63.2 . . ?
C35 C35A H35B 151.6 . . ?
C34A C35A C36A 154(3) . . ?
C34A C35A H35A 98.1 . . ?
C34A C35A H35B 98.1 . . ?
C36A C35A H35A 98.1 . . ?
C36A C35A H35B 98.1 . . ?
H35A C35A H35B 103.7 . . ?
H37C C37B H37D 108.0 . . ?
C38B C37B H37C 109.3 . . ?
C38B C37B H37D 109.3 . . ?
C38B C37B C36B 111(6) . . ?
C36B C37B H37C 109.3 . . ?
C36B C37B H37D 109.3 . . ?
C37B C38B H38D 109.5 . . ?
C37B C38B H38E 109.5 . . ?
C37B C38B H38F 109.5 . . ?
H38D C38B H38E 109.5 . . ?
H38D C38B H38F 109.5 . . ?
H38E C38B H38F 109.5 . . ?
C37B C36B H36C 110.3 . . ?
C37B C36B H36D 110.3 . . ?
H36C C36B H36D 108.5 . . ?
C35B C36B C37B 107(5) . . ?
C35B C36B H36C 110.3 . . ?
C35B C36B H36D 110.3 . . ?
C36B C35B H35C 111.4 . . ?
C36B C35B H35D 111.4 . . ?
C36B C35B C34B 102(5) . . ?
H35C C35B H35D 109.2 . . ?
C34B C35B H35C 111.4 . . ?
C34B C35B H35D 111.4 . . ?
C35B C34B H34D 109.5 . . ?
C35B C34B H34E 109.5 . . ?
C35B C34B H34F 109.5 . . ?
H34D C34B H34E 109.5 . . ?
H34D C34B H34F 109.5 . . ?
H34E C34B H34F 109.5 . . ?

loop_
_geom_bond_atom_site_label_1
_geom_bond_atom_site_label_2
_geom_bond_distance
_geom_bond_site_symmetry_2
_geom_bond_publ_flag
Ru1 Cl1 2.4271(8) 2_667 ?
Ru1 Cl1 2.4271(8) . ?
Ru1 P1 2.3731(8) 2_667 ?
Ru1 P1 2.3731(8) . ?
Ru1 P2 2.3350(8) . ?
Ru1 P2 2.3350(8) 2_667 ?
P1 C1 1.829(4) . ?
P1 C7 1.830(3) . ?
P1 C13 1.866(3) . ?
P2 C28 1.818(3) . ?
P2 C22 1.820(3) . ?
P2 C13 1.862(3) . ?
N1 C14 1.457(4) . ?
N1 C15 1.453(4) . ?
N1 H1 0.86(4) . ?
C28 C29 1.395(5) . ?
C28 C33 1.397(4) . ?
C27 H27 0.9500 . ?
C27 C22 1.398(5) . ?
C27 C26 1.392(5) . ?
C12 H12 0.9500 . ?
C12 C7 1.393(5) . ?
C12 C11 1.392(5) . ?
C29 H29 0.9500 . ?
C29 C30 1.394(5) . ?
C1 C2 1.387(5) . ?
C1 C6 1.413(4) . ?
C23 H23 0.9500 . ?
C23 C22 1.403(5) . ?
C23 C24 1.396(5) . ?
C7 C8 1.398(5) . ?
C8 H8 0.9500 . ?
C8 C9 1.393(5) . ?
C11 H11 0.9500 . ?
C11 C10 1.387(5) . ?
C31 H31 0.9500 . ?
C31 C30 1.387(5) . ?
C31 C32 1.383(5) . ?
C5 H5 0.9500 . ?
C5 C4 1.388(5) . ?
C5 C6 1.393(5) . ?
C30 H30 0.9500 . ?
C13 H13 1.0000 . ?
C13 C14 1.523(4) . ?
C2 H2 0.9500 . ?
C2 C3 1.387(5) . ?
C33 H33 0.9500 . ?
C33 C32 1.375(5) . ?
C3 H3 0.9500 . ?
C3 C4 1.375(5) . ?
C24 H24 0.9500 . ?
C24 C25 1.379(5) . ?
C4 H4 0.9500 . ?
C6 H6 0.9500 . ?
C32 H32 0.9500 . ?
C16 C17 1.385(5) . ?
C16 C15 1.511(5) . ?
C16 C21 1.406(5) . ?
C26 H26 0.9500 . ?
C26 C25 1.383(5) . ?
C25 H25 0.9500 . ?
C17 H17 0.9500 . ?
C17 C18 1.396(5) . ?
C14 H14A 0.9900 . ?
C14 H14B 0.9900 . ?
C10 H10 0.9500 . ?
C10 C9 1.377(6) . ?
C9 H9 0.9500 . ?
C20 H20 0.9500 . ?
C20 C19 1.384(6) . ?
C20 C21 1.382(5) . ?
C15 H15A 0.9900 . ?
C15 H15B 0.9900 . ?
C18 H18 0.9500 . ?
C18 C19 1.381(6) . ?
C19 H19 0.9500 . ?
C21 H21 0.9500 . ?
F1 C34 1.315(11) . ?
F1 C35A 1.38(4) . ?
C34 C35 1.3900 . ?
C34 C39 1.3900 . ?
C34 C36A 1.01(3) . ?
C34 C35A 0.89(3) . ?
C35 H35 0.9500 . ?
C35 C36 1.3900 . ?
C35 C34A 2.02(3) . ?
C35 C36A 1.34(3) . ?
C35 C35A 0.98(4) . ?
C36 H36 0.9500 . ?
C36 C37 1.3900 . ?
C36 C36A 1.72(3) . ?
C36 C37A 1.39(4) . ?
C37 H37 0.9500 . ?
C37 C38 1.3900 . ?
C37 C38A 1.47(3) . ?
C37 C36A 1.82(3) . ?
C38 H38 0.9500 . ?
C38 C39 1.3900 . ?
C38 C38A 2.03(3) . ?
C38 C36A 1.59(2) . ?
C38 C37A 1.13(4) . ?
C39 H39 0.9500 . ?
C39 C36A 1.17(3) . ?
C34A H34A 0.9800 . ?
C34A H34B 0.9800 . ?
C34A H34C 0.9800 . ?
C34A C35A 1.486(10) . ?
C38A H38A 0.9800 . ?
C38A H38B 0.9800 . ?
C38A H38C 0.9800 . ?
C38A C37A 1.486(10) . ?
C36A H36A 0.9900 . ?
C36A H36B 0.9900 . ?
C36A C37A 1.472(10) . ?
C36A C35A 1.491(10) . ?
C37A H37A 0.9900 . ?
C37A H37B 0.9900 . ?
C35A H35A 0.9900 . ?
C35A H35B 0.9900 . ?
C37B H37C 0.9900 . ?
C37B H37D 0.9900 . ?
C37B C38B 1.476(10) . ?
C37B C36B 1.481(10) . ?
C38B H38D 0.9800 . ?
C38B H38E 0.9800 . ?
C38B H38F 0.9800 . ?
C36B H36C 0.9900 . ?
C36B H36D 0.9900 . ?
C36B C35B 1.480(10) . ?
C35B H35C 0.9900 . ?
C35B H35D 0.9900 . ?
C35B C34B 1.483(10) . ?
C34B H34D 0.9800 . ?
C34B H34E 0.9800 . ?
C34B H34F 0.9800 . ?
